data_7009024
loop_
_publ_author_name
'Hensen, Karl'
'Mayr-Stein, Ralf'
'Stumpf, Thorsten'
'Pickel, Peter'
'Bolte, Michael'
'Fleischer, Holger'

_publ_section_title
;
 Halogen exchange and expulsion: ligand stabilized dihalogen silicon
 dications
;
_journal_issue 4
_journal_name_full 'Journal of the Chemical Society, Dalton Transactions'
_journal_page_first 473
_journal_paper_doi 10.1039/a908134h
_journal_year 2000
_chemical_formula_sum 'C20 H30 Br2 Cl2 N10 Si'
_chemical_formula_weight 669.35
_chemical_name_systematic
; 
 ? 
;
_space_group_IT_number 14
_symmetry_cell_setting monoclinic
_symmetry_space_group_name_Hall '-P 2ybc'
_symmetry_space_group_name_H-M 'P 1 21/c 1'
_atom_sites_solution_hydrogens geom
_atom_sites_solution_primary direct
_atom_sites_solution_secondary difmap
_audit_creation_method SHELXL-97
_cell_angle_alpha 90.00
_cell_angle_beta 100.390(10)
_cell_angle_gamma 90.00
_cell_formula_units_Z 2
_cell_length_a 7.9780(10)
_cell_length_b 18.9550(10)
_cell_length_c 9.5847(10)
_cell_measurement_reflns_used 6333
_cell_measurement_temperature 173(2)
_cell_measurement_theta_max 25
_cell_measurement_theta_min 1
_cell_volume 1425.7(2)
_computing_cell_refinement 'Siemens SMART'
_computing_data_collection 'Siemens SMART'
_computing_data_reduction 'Siemens SAINT'
_computing_molecular_graphics 'XP (Siemens XTL-Plus)'
_computing_structure_refinement 'SHELXL-97 (Sheldrick, 1997)'
_computing_structure_solution 'SHELXS-97 (Sheldrick, 1990)'
_diffrn_ambient_temperature 173(2)
_diffrn_measured_fraction_theta_full 1.000
_diffrn_measured_fraction_theta_max 1.000
_diffrn_measurement_device_type 'Siemens CCD three-circle diffractometer'
_diffrn_measurement_method \w
_diffrn_radiation_monochromator graphite
_diffrn_radiation_source 'fine-focus sealed tube'
_diffrn_radiation_type MoK\a
_diffrn_radiation_wavelength 0.71073
_diffrn_reflns_av_R_equivalents 0.1061
_diffrn_reflns_av_sigmaI/netI 0.0663
_diffrn_reflns_limit_h_max 10
_diffrn_reflns_limit_h_min -10
_diffrn_reflns_limit_k_max 24
_diffrn_reflns_limit_k_min -24
_diffrn_reflns_limit_l_max 12
_diffrn_reflns_limit_l_min -12
_diffrn_reflns_number 22781
_diffrn_reflns_theta_full 27.48
_diffrn_reflns_theta_max 27.48
_diffrn_reflns_theta_min 2.15
_diffrn_standards_decay_% 0
_diffrn_standards_interval_time 0
_diffrn_standards_number 0
_exptl_absorpt_coefficient_mu 3.102
_exptl_absorpt_correction_T_max 0.7467
_exptl_absorpt_correction_T_min 0.4563
_exptl_absorpt_correction_type 'Empirical, SADABS (Sheldrick, 1996)'
_exptl_crystal_colour colourless
_exptl_crystal_density_diffrn 1.559
_exptl_crystal_density_method 'not measured'
_exptl_crystal_description cylinder
_exptl_crystal_F_000 676
_exptl_crystal_size_max 0.30
_exptl_crystal_size_mid 0.10
_exptl_crystal_size_min 0.10
_refine_diff_density_max 0.815
_refine_diff_density_min -0.910
_refine_diff_density_rms 0.142
_refine_ls_extinction_method none
_refine_ls_goodness_of_fit_ref 1.061
_refine_ls_hydrogen_treatment mixed
_refine_ls_matrix_type full
_refine_ls_number_parameters 163
_refine_ls_number_reflns 3278
_refine_ls_number_restraints 0
_refine_ls_restrained_S_all 1.061
_refine_ls_R_factor_all 0.1022
_refine_ls_R_factor_gt 0.0582
_refine_ls_shift/su_max 0.000
_refine_ls_shift/su_mean 0.000
_refine_ls_structure_factor_coef Fsqd
_refine_ls_weighting_details 'calc w=1/[\s^2^(Fo^2^)+(0.0454P)^2^+8.8701P] where P=(Fo^2^+2Fc^2^)/3'
_refine_ls_weighting_scheme calc
_refine_ls_wR_factor_gt 0.1255
_refine_ls_wR_factor_ref 0.1461
_reflns_number_gt 2247
_reflns_number_total 3278
_reflns_threshold_expression >2sigma(I)
_cod_data_source_file a908134h.txt
_cod_data_source_block (2b)_he56
_cod_depositor_comments
;
The following automatic conversions were performed:
'_symmetry_cell_setting' value 'Monoclinic' changed to 'monoclinic'
according to '/home/saulius/struct/CIF-dictionaries/cif_core.dic'
dictionary named 'cif_core.dic' version 2.4.1 from 2010-06-29.

Automatic conversion script
Id: cif_fix_enum 1527 2010-12-29 10:47:43Z saulius 
;
_cod_original_sg_symbol_H-M P2(1)/c
_cod_database_code 7009024

loop_
_symmetry_equiv_pos_as_xyz
'x, y, z'
'-x, y+1/2, -z+1/2'
'-x, -y, -z'
'x, -y-1/2, z-1/2'

loop_
_atom_site_label
_atom_site_type_symbol
_atom_site_fract_x
_atom_site_fract_y
_atom_site_fract_z
_atom_site_U_iso_or_equiv
_atom_site_adp_type
_atom_site_occupancy
_atom_site_symmetry_multiplicity
_atom_site_calc_flag
_atom_site_refinement_flags
_atom_site_disorder_assembly
_atom_site_disorder_group
Br1 Br 0.30629(8) 0.37566(4) 0.99369(6) 0.0321(2) Uani 1 1 d . . .
Si1 Si 0.5000 0.5000 0.5000 0.0111(4) Uani 1 2 d S . .
Cl1 Cl 0.35500(16) 0.55551(7) 0.63876(12) 0.0159(3) Uani 1 1 d . . .
N11 N 0.3460(5) 0.4228(2) 0.4877(4) 0.0121(9) Uani 1 1 d . . .
C12 C 0.2882(6) 0.3872(3) 0.3689(5) 0.0161(11) Uani 1 1 d . . .
H12 H 0.3253 0.3946 0.2812 0.019 Uiso 1 1 calc R . .
N13 N 0.1719(6) 0.3400(2) 0.3892(4) 0.0171(9) Uani 1 1 d . . .
C13 C 0.0825(8) 0.2913(3) 0.2833(6) 0.0280(14) Uani 1 1 d . . .
H13A H 0.1227 0.2980 0.1934 0.042 Uiso 1 1 calc R . .
H13B H -0.0402 0.3006 0.2693 0.042 Uiso 1 1 calc R . .
H13C H 0.1050 0.2427 0.3160 0.042 Uiso 1 1 calc R . .
C14 C 0.1528(7) 0.3443(3) 0.5306(6) 0.0210(12) Uani 1 1 d . . .
H14 H 0.0791 0.3167 0.5764 0.025 Uiso 1 1 calc R . .
C15 C 0.2601(7) 0.3954(3) 0.5894(5) 0.0187(11) Uani 1 1 d . . .
H15 H 0.2747 0.4104 0.6854 0.022 Uiso 1 1 calc R . .
N21 N 0.6453(5) 0.4602(2) 0.6635(4) 0.0127(9) Uani 1 1 d . . .
C22 C 0.6189(6) 0.4567(3) 0.7977(5) 0.0158(11) Uani 1 1 d . . .
H22 H 0.5154 0.4691 0.8273 0.019 Uiso 1 1 calc R . .
N23 N 0.7573(6) 0.4333(2) 0.8834(4) 0.0173(9) Uani 1 1 d . . .
C23 C 0.7759(8) 0.4263(3) 1.0386(5) 0.0262(13) Uani 1 1 d . . .
H23A H 0.7990 0.4728 1.0828 0.039 Uiso 1 1 calc R . .
H23B H 0.8707 0.3944 1.0737 0.039 Uiso 1 1 calc R . .
H23C H 0.6704 0.4072 1.0623 0.039 Uiso 1 1 calc R . .
C24 C 0.8821(7) 0.4217(3) 0.8050(6) 0.0259(13) Uani 1 1 d . . .
H24 H 0.9944 0.4050 0.8387 0.031 Uiso 1 1 calc R . .
C25 C 0.8138(7) 0.4387(3) 0.6708(6) 0.0259(13) Uani 1 1 d . . .
H25 H 0.8715 0.4363 0.5925 0.031 Uiso 1 1 calc R . .
N1 N 0.7820(8) 0.2425(3) 0.9999(7) 0.0439(15) Uani 1 1 d . . .
C2 C 0.6814(8) 0.2508(3) 0.9011(7) 0.0293(14) Uani 1 1 d . . .
C3 C 0.5521(8) 0.2619(4) 0.7760(7) 0.0363(16) Uani 1 1 d . . .
H3A H 0.4474 0.2791 0.8045 0.054 Uiso 1 1 calc R . .
H3B H 0.5288 0.2173 0.7244 0.054 Uiso 1 1 calc R . .
H3C H 0.5926 0.2969 0.7145 0.054 Uiso 1 1 calc R . .

loop_
_atom_site_aniso_label
_atom_site_aniso_U_11
_atom_site_aniso_U_22
_atom_site_aniso_U_33
_atom_site_aniso_U_23
_atom_site_aniso_U_13
_atom_site_aniso_U_12
Br1 0.0314(3) 0.0406(4) 0.0238(3) 0.0006(3) 0.0033(2) 0.0020(3)
Si1 0.0123(9) 0.0139(10) 0.0070(9) -0.0005(7) 0.0012(7) 0.0006(8)
Cl1 0.0177(6) 0.0195(6) 0.0111(5) -0.0017(5) 0.0041(4) 0.0029(5)
N11 0.012(2) 0.015(2) 0.0094(19) -0.0014(16) 0.0022(16) -0.0002(16)
C12 0.017(3) 0.018(3) 0.012(2) -0.002(2) 0.001(2) -0.005(2)
N13 0.019(2) 0.016(2) 0.014(2) -0.0005(18) -0.0004(18) -0.0048(18)
C13 0.036(3) 0.024(3) 0.023(3) -0.003(2) 0.001(3) -0.015(3)
C14 0.025(3) 0.024(3) 0.015(3) 0.002(2) 0.004(2) -0.006(2)
C15 0.021(3) 0.024(3) 0.011(2) 0.002(2) 0.002(2) -0.001(2)
N21 0.012(2) 0.015(2) 0.010(2) -0.0002(16) 0.0009(16) 0.0017(17)
C22 0.015(3) 0.021(3) 0.011(2) 0.004(2) 0.0016(19) 0.005(2)
N23 0.023(2) 0.018(2) 0.009(2) 0.0013(17) -0.0016(17) 0.0004(18)
C23 0.035(3) 0.031(3) 0.009(2) 0.003(2) -0.004(2) 0.008(3)
C24 0.020(3) 0.037(4) 0.019(3) 0.001(3) 0.000(2) 0.009(3)
C25 0.023(3) 0.039(4) 0.016(3) -0.001(2) 0.005(2) 0.010(3)
N1 0.039(3) 0.041(4) 0.050(4) -0.006(3) 0.003(3) 0.008(3)
C2 0.029(3) 0.023(3) 0.038(4) -0.009(3) 0.011(3) 0.001(3)
C3 0.031(4) 0.039(4) 0.038(4) -0.007(3) 0.004(3) 0.001(3)

loop_
_atom_type_symbol
_atom_type_description
_atom_type_scat_dispersion_real
_atom_type_scat_dispersion_imag
_atom_type_scat_source
C C 0.0033 0.0016 'International Tables Vol C Tables 4.2.6.8 and 6.1.1.4'
H H 0.0000 0.0000 'International Tables Vol C Tables 4.2.6.8 and 6.1.1.4'
N N 0.0061 0.0033 'International Tables Vol C Tables 4.2.6.8 and 6.1.1.4'
Si Si 0.0817 0.0704 'International Tables Vol C Tables 4.2.6.8 and 6.1.1.4'
Cl Cl 0.1484 0.1585 'International Tables Vol C Tables 4.2.6.8 and 6.1.1.4'
Br Br -0.2901 2.4595 'International Tables Vol C Tables 4.2.6.8 and 6.1.1.4'

loop_
_geom_angle_atom_site_label_1
_geom_angle_atom_site_label_2
_geom_angle_atom_site_label_3
_geom_angle
_geom_angle_site_symmetry_1
_geom_angle_site_symmetry_3
_geom_angle_publ_flag
N11 Si1 N11 180.0(2) . 3_666 ?
N11 Si1 N21 87.90(17) . 3_666 ?
N11 Si1 N21 92.10(17) 3_666 3_666 ?
N11 Si1 N21 92.10(17) . . ?
N11 Si1 N21 87.90(17) 3_666 . ?
N21 Si1 N21 180.000(1) 3_666 . ?
N11 Si1 Cl1 90.05(12) . . ?
N11 Si1 Cl1 89.95(12) 3_666 . ?
N21 Si1 Cl1 89.99(12) 3_666 . ?
N21 Si1 Cl1 90.01(12) . . ?
N11 Si1 Cl1 89.95(12) . 3_666 ?
N11 Si1 Cl1 90.05(12) 3_666 3_666 ?
N21 Si1 Cl1 90.01(12) 3_666 3_666 ?
N21 Si1 Cl1 89.99(12) . 3_666 ?
Cl1 Si1 Cl1 180.0 . 3_666 ?
C12 N11 C15 105.8(4) . . ?
C12 N11 Si1 124.2(3) . . ?
C15 N11 Si1 129.8(3) . . ?
N13 C12 N11 111.0(4) . . ?
C12 N13 C14 107.7(4) . . ?
C12 N13 C13 126.2(4) . . ?
C14 N13 C13 126.0(5) . . ?
C15 C14 N13 106.0(5) . . ?
C14 C15 N11 109.4(4) . . ?
C22 N21 C25 104.7(4) . . ?
C22 N21 Si1 128.6(3) . . ?
C25 N21 Si1 126.1(3) . . ?
N23 C22 N21 110.7(4) . . ?
C22 N23 C24 108.7(4) . . ?
C22 N23 C23 125.1(5) . . ?
C24 N23 C23 126.1(5) . . ?
C25 C24 N23 106.1(5) . . ?
C24 C25 N21 109.9(5) . . ?
N1 C2 C3 179.3(7) . . ?

loop_
_geom_bond_atom_site_label_1
_geom_bond_atom_site_label_2
_geom_bond_distance
_geom_bond_site_symmetry_2
_geom_bond_publ_flag
Si1 N11 1.901(4) . ?
Si1 N11 1.901(4) 3_666 ?
Si1 N21 1.927(4) 3_666 ?
Si1 N21 1.927(4) . ?
Si1 Cl1 2.1838(12) . ?
Si1 Cl1 2.1838(12) 3_666 ?
N11 C12 1.333(6) . ?
N11 C15 1.389(6) . ?
C12 N13 1.329(6) . ?
N13 C14 1.394(7) . ?
N13 C13 1.458(7) . ?
C14 C15 1.348(7) . ?
N21 C22 1.342(6) . ?
N21 C25 1.394(7) . ?
C22 N23 1.328(6) . ?
N23 C24 1.369(7) . ?
N23 C23 1.473(6) . ?
C24 C25 1.342(8) . ?
N1 C2 1.136(8) . ?
C2 C3 1.450(9) . ?

loop_
_geom_hbond_atom_site_label_D
_geom_hbond_atom_site_label_H
_geom_hbond_atom_site_label_A
_geom_hbond_distance_DH
_geom_hbond_distance_HA
_geom_hbond_distance_DA
_geom_hbond_angle_DHA
_geom_hbond_site_symmetry_A
C12 H12 Br1 0.95 2.76 3.632(5) 153.5 1_554
C15 H15 Br1 0.95 2.99 3.844(5) 149.8 .
C23 H23C Br1 0.98 2.92 3.816(6) 152.1 .
C24 H24 Br1 0.95 2.72 3.644(6) 165.7 1_655
C3 H3A Br1 0.98 2.94 3.785(7) 145.0 .

loop_
_geom_torsion_atom_site_label_1
_geom_torsion_atom_site_label_2
_geom_torsion_atom_site_label_3
_geom_torsion_atom_site_label_4
_geom_torsion
_geom_torsion_site_symmetry_1
_geom_torsion_site_symmetry_2
_geom_torsion_site_symmetry_3
_geom_torsion_site_symmetry_4
_geom_torsion_publ_flag
N11 Si1 N11 C12 -122(100) 3_666 . . . ?
N21 Si1 N11 C12 49.1(4) 3_666 . . . ?
N21 Si1 N11 C12 -130.9(4) . . . . ?
Cl1 Si1 N11 C12 139.1(4) . . . . ?
Cl1 Si1 N11 C12 -40.9(4) 3_666 . . . ?
N11 Si1 N11 C15 64(100) 3_666 . . . ?
N21 Si1 N11 C15 -124.9(5) 3_666 . . . ?
N21 Si1 N11 C15 55.1(5) . . . . ?
Cl1 Si1 N11 C15 -34.9(4) . . . . ?
Cl1 Si1 N11 C15 145.1(4) 3_666 . . . ?
C15 N11 C12 N13 0.4(6) . . . . ?
Si1 N11 C12 N13 -174.9(3) . . . . ?
N11 C12 N13 C14 -0.5(6) . . . . ?
N11 C12 N13 C13 -179.5(5) . . . . ?
C12 N13 C14 C15 0.4(6) . . . . ?
C13 N13 C14 C15 179.4(5) . . . . ?
N13 C14 C15 N11 -0.2(6) . . . . ?
C12 N11 C15 C14 -0.1(6) . . . . ?
Si1 N11 C15 C14 174.8(4) . . . . ?
N11 Si1 N21 C22 -74.1(5) . . . . ?
N11 Si1 N21 C22 105.9(5) 3_666 . . . ?
N21 Si1 N21 C22 10(100) 3_666 . . . ?
Cl1 Si1 N21 C22 16.0(4) . . . . ?
Cl1 Si1 N21 C22 -164.0(4) 3_666 . . . ?
N11 Si1 N21 C25 116.6(5) . . . . ?
N11 Si1 N21 C25 -63.4(5) 3_666 . . . ?
N21 Si1 N21 C25 -159(100) 3_666 . . . ?
Cl1 Si1 N21 C25 -153.3(4) . . . . ?
Cl1 Si1 N21 C25 26.7(4) 3_666 . . . ?
C25 N21 C22 N23 -1.3(6) . . . . ?
Si1 N21 C22 N23 -172.3(3) . . . . ?
N21 C22 N23 C24 0.9(6) . . . . ?
N21 C22 N23 C23 176.8(5) . . . . ?
C22 N23 C24 C25 -0.1(7) . . . . ?
C23 N23 C24 C25 -175.9(5) . . . . ?
N23 C24 C25 N21 -0.7(7) . . . . ?
C22 N21 C25 C24 1.2(7) . . . . ?
Si1 N21 C25 C24 172.5(4) . . . . ?
